data_2212039
loop_
_publ_author_name
'Tabatabaee, Masoumeh'
'Ghassemzadeh, Mitra'
'Jafari, Padideh'
'Khavasi, Hamid Reza'

_publ_section_title
;
 Bis(creatininium) 2,5-dicarboxybenzene-1,4-dicarboxylate
;
_journal_coeditor_code BI2143
_journal_issue 2
_journal_name_full 'Acta Crystallographica Section E'
_journal_page_first o1001
_journal_page_last o1002
_journal_paper_doi 10.1107/S160053680700325X
_journal_volume 63
_journal_year 2007
_chemical_formula_iupac '2C4 H7 N5 O + , C10 H6 O8 2-'
_chemical_formula_moiety '2C4 H7 N5 O + , C10 H6 O8 2-'
_chemical_formula_sum 'C18 H20 N6 O10'
_chemical_formula_weight 480.40
_chemical_name_common
;
Bis(creatininium) 2,5-dicarboxybenzene-1,4-dicarboxylate
;
_chemical_name_systematic
;
Bis(creatininium) 2,5-dicarboxybenzene-1,4-dicarboxylate
;
_space_group_IT_number 14
_symmetry_cell_setting monoclinic
_symmetry_space_group_name_Hall '-P 2ybc'
_symmetry_space_group_name_H-M 'P 1 21/c 1'
_atom_sites_solution_hydrogens geom
_atom_sites_solution_primary direct
_atom_sites_solution_secondary difmap
_audit_creation_method SHELXL97
_cell_angle_alpha 90.00
_cell_angle_beta 97.418(16)
_cell_angle_gamma 90.00
_cell_formula_units_Z 2
_cell_length_a 7.4863(16)
_cell_length_b 12.825(2)
_cell_length_c 10.846(2)
_cell_measurement_reflns_used 2000
_cell_measurement_temperature 293(2)
_cell_measurement_theta_max 29.17
_cell_measurement_theta_min 2.47
_cell_volume 1032.6(3)
_computing_cell_refinement 'X-RED (Stoe & Cie, 2005)'
_computing_data_collection 'X-AREA (Stoe & Cie, 2005)'
_computing_data_reduction X-RED
_computing_molecular_graphics 'ORTEP-3 for Windows (Farrugia, 1997)'
_computing_publication_material 'WinGX (Farrugia, 1999)'
_computing_structure_refinement 'SHELXL97 (Sheldrick, 1997)'
_computing_structure_solution 'SHELXS97 (Sheldrick, 1997)'
_diffrn_ambient_temperature 293(2)
_diffrn_measured_fraction_theta_full 0.990
_diffrn_measured_fraction_theta_max 0.990
_diffrn_measurement_device_type 'Stoe IPDS II'
_diffrn_measurement_method \f
_diffrn_radiation_monochromator graphite
_diffrn_radiation_source 'fine-focus sealed tube'
_diffrn_radiation_type MoK\a
_diffrn_radiation_wavelength 0.71073
_diffrn_reflns_av_R_equivalents 0.0213
_diffrn_reflns_av_sigmaI/netI 0.0164
_diffrn_reflns_limit_h_max 9
_diffrn_reflns_limit_h_min -10
_diffrn_reflns_limit_k_max 17
_diffrn_reflns_limit_k_min -17
_diffrn_reflns_limit_l_max 14
_diffrn_reflns_limit_l_min -14
_diffrn_reflns_number 8191
_diffrn_reflns_theta_full 29.17
_diffrn_reflns_theta_max 29.17
_diffrn_reflns_theta_min 2.47
_diffrn_standards_number 0
_exptl_absorpt_coefficient_mu 0.128
_exptl_absorpt_correction_T_max 0.985
_exptl_absorpt_correction_T_min 0.980
_exptl_absorpt_correction_type numerical
_exptl_absorpt_process_details '(X-SHAPE; Stoe & Cie, 2005)'
_exptl_crystal_colour colourless
_exptl_crystal_density_diffrn 1.545
_exptl_crystal_density_method 'not measured'
_exptl_crystal_description prism
_exptl_crystal_F_000 500
_exptl_crystal_size_max 0.40
_exptl_crystal_size_mid 0.13
_exptl_crystal_size_min 0.13
_refine_diff_density_max 0.357
_refine_diff_density_min -0.189
_refine_ls_extinction_method none
_refine_ls_goodness_of_fit_ref 1.114
_refine_ls_hydrogen_treatment mixed
_refine_ls_matrix_type full
_refine_ls_number_parameters 171
_refine_ls_number_reflns 2757
_refine_ls_number_restraints 0
_refine_ls_restrained_S_all 1.114
_refine_ls_R_factor_all 0.0524
_refine_ls_R_factor_gt 0.0449
_refine_ls_shift/su_max 0.000
_refine_ls_shift/su_mean 0.000
_refine_ls_structure_factor_coef Fsqd
_refine_ls_weighting_details 'calc w = 1/[\s^2^(Fo^2^)+(0.0512P)^2^+0.3677P] where P=(Fo^2^+2Fc^2^)/3'
_refine_ls_weighting_scheme calc
_refine_ls_wR_factor_gt 0.1087
_refine_ls_wR_factor_ref 0.1129
_reflns_number_gt 2450
_reflns_number_total 2757
_reflns_threshold_expression I>2\s(I)
_cod_data_source_file bi2143.cif
_cod_data_source_block I
_cod_original_sg_symbol_H-M 'P 21/c'
_cod_database_code 2212039
_cod_database_fobs_code 2212039

loop_
_symmetry_equiv_pos_as_xyz
'x, y, z'
'-x, y+1/2, -z+1/2'
'-x, -y, -z'
'x, -y-1/2, z-1/2'

loop_
_atom_site_type_symbol
_atom_site_label
_atom_site_fract_x
_atom_site_fract_y
_atom_site_fract_z
_atom_site_U_iso_or_equiv
_atom_site_adp_type
_atom_site_calc_flag
_atom_site_refinement_flags
_atom_site_occupancy
O O1 -0.0399(2) 0.22649(10) 0.47963(11) 0.0532(4) Uani d . 1
O O2 0.34215(17) 0.56627(8) 0.67045(9) 0.0372(3) Uani d . 1
O O3 0.22927(16) 0.41431(8) 0.71747(9) 0.0379(3) Uani d . 1
O O4 0.60716(16) 0.32205(8) 0.75875(9) 0.0358(3) Uani d . 1
O O5 0.49120(16) 0.22661(7) 0.90057(10) 0.0346(2) Uani d . 1
H H5 0.534(3) 0.1774(19) 0.859(2) 0.062(7) Uiso d . 1
N N1 0.10783(16) 0.40576(9) 0.27163(10) 0.0287(2) Uani d . 1
N N2 0.25176(19) 0.53194(11) 0.40861(12) 0.0359(3) Uani d . 1
H H2A 0.280(3) 0.5476(15) 0.4876(19) 0.041(5) Uiso d . 1
H H2B 0.291(3) 0.5711(18) 0.351(2) 0.055(6) Uiso d . 1
N N3 0.11704(16) 0.38080(10) 0.47436(10) 0.0297(3) Uani d . 1
H H3 0.150(3) 0.3939(16) 0.559(2) 0.050(5) Uiso d . 1
C C1 0.1125(2) 0.45905(14) 0.15395(12) 0.0392(4) Uani d . 1
H H1A 0.1359 0.5319 0.1690 0.059 Uiso calc R 1
H H1B -0.0014 0.4508 0.1030 0.059 Uiso calc R 1
H H1C 0.2061 0.4297 0.1121 0.059 Uiso calc R 1
C C2 0.16423(17) 0.44445(10) 0.38347(11) 0.0258(3) Uani d . 1
C C3 0.0243(2) 0.29505(11) 0.42303(13) 0.0324(3) Uani d . 1
C C4 0.0203(2) 0.30524(11) 0.28379(12) 0.0307(3) Uani d . 1
H H4A 0.0867 0.2492 0.2505 0.037 Uiso calc R 1
H H4B -0.1023 0.3056 0.2420 0.037 Uiso calc R 1
C C5 0.32556(17) 0.49221(9) 0.74337(10) 0.0221(2) Uani d . 1
C C6 0.42237(16) 0.49782(9) 0.87503(10) 0.0207(2) Uani d . 1
C C7 0.50587(16) 0.40898(9) 0.93080(11) 0.0206(2) Uani d . 1
C C8 0.53721(17) 0.31532(9) 0.85335(11) 0.0224(2) Uani d . 1
C C9 0.58125(17) 0.41081(9) 1.05555(11) 0.0224(2) Uani d . 1
H H9A 0.6340 0.3509 1.0924 0.027 Uiso calc R 1

loop_
_atom_site_aniso_label
_atom_site_aniso_U_11
_atom_site_aniso_U_22
_atom_site_aniso_U_33
_atom_site_aniso_U_12
_atom_site_aniso_U_13
_atom_site_aniso_U_23
O1 0.0771(9) 0.0419(7) 0.0380(6) -0.0200(6) -0.0024(6) 0.0118(5)
O2 0.0637(7) 0.0239(5) 0.0216(4) -0.0117(5) -0.0041(4) 0.0038(4)
O3 0.0532(6) 0.0333(5) 0.0237(4) -0.0197(5) -0.0083(4) 0.0038(4)
O4 0.0571(7) 0.0259(5) 0.0270(5) -0.0014(4) 0.0149(4) -0.0030(4)
O5 0.0553(7) 0.0161(4) 0.0351(5) -0.0008(4) 0.0156(5) -0.0022(4)
N1 0.0373(6) 0.0288(6) 0.0192(5) -0.0030(4) 0.0011(4) -0.0024(4)
N2 0.0458(7) 0.0382(7) 0.0238(5) -0.0141(6) 0.0051(5) -0.0041(5)
N3 0.0371(6) 0.0318(6) 0.0193(5) -0.0032(5) 0.0000(4) 0.0006(4)
C1 0.0509(9) 0.0471(9) 0.0198(6) -0.0135(7) 0.0049(6) 0.0014(6)
C2 0.0273(6) 0.0291(6) 0.0207(5) 0.0011(5) 0.0026(4) -0.0016(5)
C3 0.0403(7) 0.0285(6) 0.0270(6) -0.0001(5) -0.0014(5) 0.0026(5)
C4 0.0390(7) 0.0265(6) 0.0256(6) -0.0012(5) -0.0001(5) -0.0027(5)
C5 0.0284(6) 0.0191(5) 0.0179(5) 0.0010(4) -0.0003(4) -0.0011(4)
C6 0.0260(5) 0.0176(5) 0.0179(5) -0.0007(4) 0.0000(4) -0.0001(4)
C7 0.0264(5) 0.0154(5) 0.0194(5) -0.0004(4) 0.0010(4) -0.0022(4)
C8 0.0286(6) 0.0171(5) 0.0208(5) 0.0013(4) 0.0002(4) -0.0023(4)
C9 0.0290(6) 0.0167(5) 0.0202(5) 0.0026(4) -0.0016(4) 0.0003(4)

loop_
_atom_type_symbol
_atom_type_description
_atom_type_scat_dispersion_real
_atom_type_scat_dispersion_imag
_atom_type_scat_source
C C 0.0033 0.0016 'International Tables Vol C Tables 4.2.6.8 and 6.1.1.4'
H H 0.0000 0.0000 'International Tables Vol C Tables 4.2.6.8 and 6.1.1.4'
N N 0.0061 0.0033 'International Tables Vol C Tables 4.2.6.8 and 6.1.1.4'
O O 0.0106 0.0060 'International Tables Vol C Tables 4.2.6.8 and 6.1.1.4'

loop_
_geom_angle_atom_site_label_1
_geom_angle_atom_site_label_2
_geom_angle_atom_site_label_3
_geom_angle_site_symmetry_1
_geom_angle
C8 O5 H5 . 107.4(16)
C2 N1 C1 . 125.88(12)
C2 N1 C4 . 109.93(11)
C1 N1 C4 . 123.85(11)
C2 N2 H2A . 116.6(13)
C2 N2 H2B . 122.8(15)
H2A N2 H2B . 120.4(19)
C2 N3 C3 . 110.49(11)
C2 N3 H3 . 122.8(13)
C3 N3 H3 . 126.6(13)
N1 C1 H1A . 109.5
N1 C1 H1B . 109.5
H1A C1 H1B . 109.5
N1 C1 H1C . 109.5
H1A C1 H1C . 109.5
H1B C1 H1C . 109.5
N2 C2 N1 . 126.98(13)
N2 C2 N3 . 122.17(12)
N1 C2 N3 . 110.84(12)
O1 C3 N3 . 126.04(13)
O1 C3 C4 . 127.81(14)
N3 C3 C4 . 106.15(12)
N1 C4 C3 . 102.43(11)
N1 C4 H4A . 111.3
C3 C4 H4A . 111.3
N1 C4 H4B . 111.3
C3 C4 H4B . 111.3
H4A C4 H4B . 109.2
O3 C5 O2 . 124.67(11)
O3 C5 C6 . 116.33(10)
O2 C5 C6 . 118.95(11)
C9 C6 C7 3_667 119.31(10)
C9 C6 C5 3_667 120.50(10)
C7 C6 C5 . 120.05(10)
C9 C7 C6 . 120.47(10)
C9 C7 C8 . 118.84(10)
C6 C7 C8 . 120.20(10)
O4 C8 O5 . 123.74(11)
O4 C8 C7 . 122.11(11)
O5 C8 C7 . 114.05(10)
C6 C9 C7 3_667 120.21(10)
C6 C9 H9A 3_667 119.9
C7 C9 H9A . 119.9

loop_
_geom_bond_atom_site_label_1
_geom_bond_atom_site_label_2
_geom_bond_site_symmetry_2
_geom_bond_distance
O1 C3 . 1.2070(19)
O2 C5 . 1.2524(15)
O3 C5 . 1.2427(15)
O4 C8 . 1.2137(16)
O5 C8 . 1.3118(15)
O5 H5 . 0.86(2)
N1 C2 . 1.3279(16)
N1 C1 . 1.4522(17)
N1 C4 . 1.4599(18)
N2 C2 . 1.3102(18)
N2 H2A . 0.88(2)
N2 H2B . 0.89(2)
N3 C2 . 1.3612(17)
N3 C3 . 1.3790(18)
N3 H3 . 0.93(2)
C1 H1A . 0.960
C1 H1B . 0.960
C1 H1C . 0.960
C3 C4 . 1.5123(19)
C4 H4A . 0.970
C4 H4B . 0.970
C5 C6 . 1.5174(16)
C6 C9 3_667 1.3950(16)
C6 C7 . 1.3990(16)
C7 C9 . 1.3973(16)
C7 C8 . 1.5015(16)
C9 C6 3_667 1.3950(15)
C9 H9A . 0.930

loop_
_geom_hbond_atom_site_label_D
_geom_hbond_atom_site_label_H
_geom_hbond_atom_site_label_A
_geom_hbond_site_symmetry_A
_geom_hbond_distance_DH
_geom_hbond_distance_HA
_geom_hbond_distance_DA
_geom_hbond_angle_DHA
N3 H3 O3 . 0.93(2) 1.76(2) 2.6965(15) 176(2)
N2 H2A O2 . 0.88(2) 1.99(2) 2.8672(17) 173.7(18)
N2 H2B O4 3_666 0.89(2) 2.02(2) 2.9004(17) 170(2)
O5 H5 O2 2_646 0.86(2) 1.75(3) 2.5743(15) 159(2)

loop_
_geom_torsion_atom_site_label_1
_geom_torsion_atom_site_label_2
_geom_torsion_atom_site_label_3
_geom_torsion_atom_site_label_4
_geom_torsion_site_symmetry_1
_geom_torsion_site_symmetry_4
_geom_torsion
C1 N1 C2 N2 . . -8.1(2)
C4 N1 C2 N2 . . 178.41(14)
C1 N1 C2 N3 . . 171.13(14)
C4 N1 C2 N3 . . -2.38(16)
C3 N3 C2 N2 . . 179.15(14)
C3 N3 C2 N1 . . -0.10(16)
C2 N3 C3 O1 . . -177.56(16)
C2 N3 C3 C4 . . 2.40(16)
C2 N1 C4 C3 . . 3.60(15)
C1 N1 C4 C3 . . -170.06(14)
O1 C3 C4 N1 . . 176.42(17)
N3 C3 C4 N1 . . -3.54(15)
O3 C5 C6 C9 . 3_667 -132.44(13)
O2 C5 C6 C9 . 3_667 45.17(17)
O3 C5 C6 C7 . . 43.22(17)
O2 C5 C6 C7 . . -139.17(13)
C9 C6 C7 C9 3_667 . 1.5(2)
C5 C6 C7 C9 . . -174.22(11)
C9 C6 C7 C8 3_667 . -170.39(11)
C5 C6 C7 C8 . . 13.91(17)
C9 C7 C8 O4 . . -122.31(14)
C6 C7 C8 O4 . . 49.70(18)
C9 C7 C8 O5 . . 54.33(16)
C6 C7 C8 O5 . . -133.67(13)
C6 C7 C9 C6 . 3_667 -1.5(2)
C8 C7 C9 C6 . 3_667 170.48(11)
